data_4515005
loop_
_publ_author_name
'Li, Yuan-Yuan'
'Wang, Fu-Rong'
'Li, Zi-Yan'
'Yan, Zhen-Ning'
'Niu, Yun-Yin'

_publ_section_title
;
 Assembly and Adsorption Properties of Seven Supramolecular Compounds with
 Heteromacrocycle Imidazolium.
;
_journal_issue 5
_journal_name_full 'ACS omega'
_journal_page_first 8926
_journal_page_last 8934
_journal_paper_doi 10.1021/acsomega.9b00669
_journal_volume 4
_journal_year 2019
_chemical_formula_moiety 'Bi2 I10, C36 H44 N8'
_chemical_formula_sum 'C36 H44 Bi2 I10 N8'
_chemical_formula_weight 2275.75
_space_group_crystal_system triclinic
_space_group_IT_number 2
_space_group_name_Hall '-P 1'
_space_group_name_H-M_alt 'P -1'
_symmetry_space_group_name_Hall '-P 1'
_symmetry_space_group_name_H-M 'P -1'
_atom_sites_solution_hydrogens geom
_atom_sites_solution_primary direct
_audit_creation_date 2017-04-01
_audit_creation_method
;
Olex2 1.2
(compiled 2017.03.28 svn.r3405 for OlexSys, GUI svn.r5335)
;
_cell_angle_alpha 106.012(7)
_cell_angle_beta 102.632(6)
_cell_angle_gamma 104.851(6)
_cell_formula_units_Z 1
_cell_length_a 9.9688(6)
_cell_length_b 11.3087(8)
_cell_length_c 14.0156(11)
_cell_measurement_reflns_used 2417
_cell_measurement_temperature 293(2)
_cell_measurement_theta_max 24.6750
_cell_measurement_theta_min 3.6140
_cell_volume 1395.0(2)
_computing_cell_refinement
;
CrysAlisPro, Agilent Technologies,
Version 1.171.37.35 (release 13-08-2014 CrysAlis171 .NET)
(compiled Aug 13 2014,18:06:01)
;
_computing_data_collection
;
CrysAlisPro, Agilent Technologies,
Version 1.171.37.35 (release 13-08-2014 CrysAlis171 .NET)
(compiled Aug 13 2014,18:06:01)
;
_computing_data_reduction
;
CrysAlisPro, Agilent Technologies,
Version 1.171.37.35 (release 13-08-2014 CrysAlis171 .NET)
(compiled Aug 13 2014,18:06:01)
;
_computing_molecular_graphics 'Olex2 (Dolomanov et al., 2009)'
_computing_publication_material 'Olex2 (Dolomanov et al., 2009)'
_computing_structure_refinement 'ShelXL (Sheldrick, 2015)'
_computing_structure_solution 'ShelXS (Sheldrick, 2008)'
_diffrn_ambient_temperature 293(2)
_diffrn_detector 'CCD plate'
_diffrn_detector_area_resol_mean 16.2312
_diffrn_detector_type Eos
_diffrn_measured_fraction_theta_full 0.997
_diffrn_measured_fraction_theta_max 0.843
_diffrn_measurement_details
;
#__ type_ start__ end____ width___ exp.time_
  1 omega  -25.00   24.00   1.0000    5.0000
omega____ theta____ kappa____ phi______ frames
    -      -15.1755  -99.0000 -134.0000 49

#__ type_ start__ end____ width___ exp.time_
  2 omega  -25.00   24.00   1.0000    5.0000
omega____ theta____ kappa____ phi______ frames
    -      -15.1755  -99.0000   90.0000 49

#__ type_ start__ end____ width___ exp.time_
  3 omega   -1.00   83.00   1.0000    5.0000
omega____ theta____ kappa____ phi______ frames
    -       18.0661   37.0000  120.0000 84

#__ type_ start__ end____ width___ exp.time_
  4 omega  -46.00  -19.00   1.0000    5.0000
omega____ theta____ kappa____ phi______ frames
    -       18.0661  -57.0000  -60.0000 27

#__ type_ start__ end____ width___ exp.time_
  5 omega   10.00   35.00   1.0000    5.0000
omega____ theta____ kappa____ phi______ frames
    -       18.0661  -57.0000  -60.0000 25

#__ type_ start__ end____ width___ exp.time_
  6 omega   -9.00   82.00   1.0000    5.0000
omega____ theta____ kappa____ phi______ frames
    -       18.0661   77.0000 -150.0000 91

#__ type_ start__ end____ width___ exp.time_
  7 omega  -47.00   34.00   1.0000    5.0000
omega____ theta____ kappa____ phi______ frames
    -       18.0661  -57.0000  -30.0000 81
;
_diffrn_measurement_device 'four-circle diffractometer'
_diffrn_measurement_device_type 'Xcalibur, Eos, Gemini'
_diffrn_measurement_method '\w scans'
_diffrn_orient_matrix_UB_11 0.0761561000
_diffrn_orient_matrix_UB_12 0.0156348000
_diffrn_orient_matrix_UB_13 0.0080387000
_diffrn_orient_matrix_UB_21 -0.0141699000
_diffrn_orient_matrix_UB_22 -0.0422885000
_diffrn_orient_matrix_UB_23 -0.0516974000
_diffrn_orient_matrix_UB_31 0.0004339000
_diffrn_orient_matrix_UB_32 0.0526577000
_diffrn_orient_matrix_UB_33 -0.0182382000
_diffrn_radiation_monochromator graphite
_diffrn_radiation_probe x-ray
_diffrn_radiation_type MoK\a
_diffrn_radiation_wavelength 0.71073
_diffrn_reflns_av_R_equivalents 0.0413
_diffrn_reflns_av_unetI/netI 0.0804
_diffrn_reflns_Laue_measured_fraction_full 0.997
_diffrn_reflns_Laue_measured_fraction_max 0.843
_diffrn_reflns_limit_h_max 13
_diffrn_reflns_limit_h_min -13
_diffrn_reflns_limit_k_max 14
_diffrn_reflns_limit_k_min -15
_diffrn_reflns_limit_l_max 18
_diffrn_reflns_limit_l_min -12
_diffrn_reflns_number 12287
_diffrn_reflns_point_group_measured_fraction_full 0.997
_diffrn_reflns_point_group_measured_fraction_max 0.843
_diffrn_reflns_theta_full 25.242
_diffrn_reflns_theta_max 29.347
_diffrn_reflns_theta_min 3.629
_diffrn_source 'Enhance (Mo) X-ray Source'
_exptl_absorpt_coefficient_mu 11.864
_exptl_absorpt_correction_T_max 1.00000
_exptl_absorpt_correction_T_min 0.27204
_exptl_absorpt_correction_type multi-scan
_exptl_absorpt_process_details
;
CrysAlisPro, Agilent Technologies,
Version 1.171.37.35 (release 13-08-2014 CrysAlis171 .NET)
(compiled Aug 13 2014,18:06:01)
Empirical absorption correction using spherical harmonics,
 implemented in SCALE3 ABSPACK scaling algorithm.
;
_exptl_crystal_colour red
_exptl_crystal_colour_primary red
_exptl_crystal_density_diffrn 2.709
_exptl_crystal_description prism
_exptl_crystal_F_000 1012
_exptl_crystal_size_max 0.18
_exptl_crystal_size_mid 0.1
_exptl_crystal_size_min 0.06
_refine_diff_density_max 1.189
_refine_diff_density_min -1.110
_refine_diff_density_rms 0.177
_refine_ls_extinction_method none
_refine_ls_goodness_of_fit_ref 1.001
_refine_ls_hydrogen_treatment constr
_refine_ls_matrix_type full
_refine_ls_number_parameters 275
_refine_ls_number_reflns 6465
_refine_ls_number_restraints 23
_refine_ls_restrained_S_all 1.001
_refine_ls_R_factor_all 0.1017
_refine_ls_R_factor_gt 0.0526
_refine_ls_shift/su_max 0.001
_refine_ls_shift/su_mean 0.000
_refine_ls_structure_factor_coef Fsqd
_refine_ls_weighting_details 'w=1/[\s^2^(Fo^2^)+(0.0297P)^2^] where P=(Fo^2^+2Fc^2^)/3'
_refine_ls_weighting_scheme calc
_refine_ls_wR_factor_gt 0.0876
_refine_ls_wR_factor_ref 0.1091
_reflns_Friedel_coverage 0.000
_reflns_number_gt 3885
_reflns_number_total 6465
_reflns_threshold_expression 'I > 2\s(I)'
_cod_data_source_file ao9b00669_si_002.cif
_cod_data_source_block 5
_cod_original_cell_volume 1394.98(18)
_cod_database_code 4515005
_shelx_shelxl_version_number 2014/7
_chemical_oxdiff_formula C38H70N2O12FI2Bi1
_shelx_space_group_comment
;
The symmetry employed for this shelxl refinement is uniquely defined
by the following loop, which should always be used as a source of
symmetry information in preference to the above space-group names.
They are only intended as comments.
;
_reflns_odcompleteness_completeness 99.74
_reflns_odcompleteness_iscentric 1
_reflns_odcompleteness_theta 26.32
_olex2_refinement_description
;
1. Fixed Uiso
 At 1.2 times of:
  All C(H) groups, All C(H,H) groups, All C(H,H,H,H) groups
2. Restrained distances
 C12A-N4A
 1.4 with sigma of 0.02
 C12-C13
 1.4 with sigma of 0.02
 C14-C13
 2.2 with sigma of 0.02
 C18-C17A
 1.55 with sigma of 0.02
 C18-C17
 1.55 with sigma of 0.02
 C17A-C16A
 1.55 with sigma of 0.02
 C16A-C15A
 1.55 with sigma of 0.02
 C16-C17
 1.55 with sigma of 0.02
 C14A-N4A
 1.39 with sigma of 0.02
 C12-N4
 1.39 with sigma of 0.02
3. Rigid bond restraints
 C15A, C16A
 with sigma for 1-2 distances of 0.001 and sigma for 1-3 distances of 0.001
4. Uiso/Uaniso restraints and constraints
Uanis(C15A) \\sim Ueq, Uanis(C16A) \\sim Ueq: with sigma of 0.01 and sigma for
terminal atoms of 0.02
Uanis(N4) = Uanis(N4A)
Uanis(C12) = Uanis(C12A)
Uanis(C13) = Uanis(C13A)
Uanis(C14) = Uanis(C14A)
Uanis(C15) = Uanis(C15A)
Uanis(C16) = Uanis(C16A)
Uanis(C17) = Uanis(C17A)
5. Others
 Sof(C12A)=Sof(H12A)=Sof(C13A)=Sof(H13A)=Sof(C14A)=Sof(H14A)=Sof(C15A)=
 Sof(H15C)=Sof(H15D)=Sof(C16A)=Sof(H16C)=Sof(H16D)=Sof(C17A)=Sof(H17C)=
 Sof(H17D)=Sof(H18C)=Sof(H18D)=Sof(N4A)=1-FVAR(1)
 Sof(C12)=Sof(H12)=Sof(C13)=Sof(H13)=Sof(C14)=Sof(H14)=Sof(C15)=Sof(H15A)=
 Sof(H15B)=Sof(C16)=Sof(H16A)=Sof(H16B)=Sof(C17)=Sof(H17A)=Sof(H17B)=Sof(H18A)=
 Sof(H18B)=Sof(N4)=FVAR(1)
6.a Secondary CH2 refined with riding coordinates:
 C4(H4A,H4B), C11(H11A,H11B), C15(H15A,H15B), C15A(H15C,H15D), C16(H16A,H16B),
 C16A(H16C,H16D), C17(H17A,H17B), C17A(H17C,H17D), C18(H18A,H18B), C18(H18C,
 H18D)
6.b Aromatic/amide H refined with riding coordinates:
 C1(H1), C2(H2), C3(H3), C6(H6), C8(H8), C9(H9), C10(H10), C12(H12),
 C12A(H12A), C13(H13), C13A(H13A), C14(H14), C14A(H14A)
;
_olex2_submission_special_instructions 'No special instructions were received'

loop_
_space_group_symop_operation_xyz
'x, y, z'
'-x, -y, -z'

loop_
_atom_site_label
_atom_site_type_symbol
_atom_site_fract_x
_atom_site_fract_y
_atom_site_fract_z
_atom_site_U_iso_or_equiv
_atom_site_adp_type
_atom_site_occupancy
_atom_site_site_symmetry_order
_atom_site_calc_flag
_atom_site_refinement_flags_posn
_atom_site_refinement_flags_adp
_atom_site_refinement_flags_occupancy
_atom_site_disorder_assembly
_atom_site_disorder_group
Bi1 Bi 0.00162(4) 0.52446(3) 0.17467(3) 0.05060(14) Uani 1 1 d . . . . .
I1 I 0.07965(8) 0.82257(6) 0.24176(7) 0.0784(3) Uani 1 1 d . . . . .
I2 I 0.26384(9) 0.57707(8) 0.35775(7) 0.0840(3) Uani 1 1 d . . . . .
I3 I 0.22581(6) 0.50863(6) 0.03305(6) 0.0552(2) Uani 1 1 d . . . . .
I4 I -0.08100(8) 0.22547(6) 0.11740(7) 0.0700(2) Uani 1 1 d . . . . .
I5 I -0.21402(10) 0.50975(8) 0.28831(8) 0.0962(3) Uani 1 1 d . . . . .
C1 C 1.221(2) 1.1823(14) 0.5032(13) 0.110(6) Uani 1 1 d . . . . .
H1 H 1.2920 1.1561 0.5385 0.132 Uiso 1 1 calc R . . . .
C2 C 1.085(2) 1.1622(13) 0.5093(12) 0.106(5) Uani 1 1 d . . . . .
H2 H 1.0450 1.1231 0.5515 0.127 Uiso 1 1 calc R . . . .
C3 C 1.1130(12) 1.2640(9) 0.3992(9) 0.060(3) Uani 1 1 d . . . . .
H3 H 1.0967 1.3061 0.3516 0.072 Uiso 1 1 calc R . . . .
C4 C 0.8668(14) 1.2152(10) 0.4176(12) 0.091(5) Uani 1 1 d . . . . .
H4A H 0.8537 1.2632 0.3707 0.109 Uiso 1 1 calc R . . . .
H4B H 0.8541 1.2624 0.4823 0.109 Uiso 1 1 calc R . . . .
C5 C 0.7503(12) 1.0820(9) 0.3696(10) 0.063(3) Uani 1 1 d . . . . .
C6 C 0.7542(11) 0.9871(10) 0.2856(10) 0.067(3) Uani 1 1 d . . . . .
H6 H 0.8328 1.0034 0.2598 0.080 Uiso 1 1 calc R . . . .
C7 C 0.6440(11) 0.8687(9) 0.2393(9) 0.057(3) Uani 1 1 d . . . . .
C8 C 0.5254(11) 0.8477(12) 0.2749(10) 0.069(3) Uani 1 1 d . . . . .
H8 H 0.4465 0.7703 0.2411 0.082 Uiso 1 1 calc R . . . .
C9 C 0.5240(12) 0.9429(13) 0.3617(11) 0.073(3) Uani 1 1 d . . . . .
H9 H 0.4457 0.9267 0.3878 0.088 Uiso 1 1 calc R . . . .
C10 C 0.6344(12) 1.0587(11) 0.4088(10) 0.069(3) Uani 1 1 d . . . . .
H10 H 0.6323 1.1217 0.4668 0.082 Uiso 1 1 calc R . . . .
C11 C 0.6454(11) 0.7621(10) 0.1461(10) 0.065(3) Uani 1 1 d . . . . .
H11A H 0.7354 0.7432 0.1639 0.078 Uiso 1 1 calc R . . . .
H11B H 0.5647 0.6830 0.1305 0.078 Uiso 1 1 calc R . . . .
C12 C 0.730(3) 0.876(3) -0.058(2) 0.072(7) Uani 0.476(8) 1 d D . P A 1
H12 H 0.7938 0.9144 -0.0898 0.086 Uiso 0.476(8) 1 calc R . P A 1
C12A C 0.518(3) 0.865(2) -0.0650(19) 0.072(7) Uani 0.524(8) 1 d D . P A 2
H12A H 0.4478 0.8819 -0.1099 0.086 Uiso 0.524(8) 1 calc R . P A 2
C13 C 0.762(3) 0.851(4) 0.033(3) 0.066(6) Uani 0.476(8) 1 d D . P A 1
H13 H 0.8553 0.8654 0.0747 0.080 Uiso 0.476(8) 1 calc R . P A 1
C13A C 0.496(3) 0.824(2) 0.013(2) 0.066(6) Uani 0.524(8) 1 d . . P A 2
H13A H 0.4155 0.8136 0.0370 0.080 Uiso 0.524(8) 1 calc R . P A 2
C14 C 0.522(3) 0.778(2) -0.029(2) 0.071(6) Uani 0.476(8) 1 d D . P A 1
H14 H 0.4240 0.7342 -0.0405 0.085 Uiso 0.476(8) 1 calc R . P A 1
C14A C 0.724(4) 0.844(3) 0.005(3) 0.071(6) Uani 0.524(8) 1 d D . P A 2
H14A H 0.8212 0.8494 0.0227 0.085 Uiso 0.524(8) 1 calc R . P A 2
C15 C 0.496(3) 0.833(3) -0.192(2) 0.094(5) Uani 0.476(8) 1 d . . P A 1
H15A H 0.5260 0.9226 -0.1908 0.113 Uiso 0.476(8) 1 calc R . P A 1
H15B H 0.3934 0.8090 -0.1959 0.113 Uiso 0.476(8) 1 calc R . P A 1
C15A C 0.748(3) 0.934(2) -0.127(2) 0.094(5) Uani 0.524(8) 1 d D U P A 2
H15C H 0.8395 0.9174 -0.1123 0.113 Uiso 0.524(8) 1 calc R . P A 2
H15D H 0.7700 1.0283 -0.1044 0.113 Uiso 0.524(8) 1 calc R . P A 2
C16 C 0.507(3) 0.746(2) -0.292(3) 0.095(5) Uani 0.476(8) 1 d D . P A 1
H16A H 0.4302 0.7380 -0.3517 0.114 Uiso 0.476(8) 1 calc R . P A 1
H16B H 0.4962 0.6593 -0.2893 0.114 Uiso 0.476(8) 1 calc R . P A 1
C16A C 0.669(3) 0.8742(19) -0.245(2) 0.095(5) Uani 0.524(8) 1 d D U P A 2
H16C H 0.5771 0.8907 -0.2574 0.114 Uiso 0.524(8) 1 calc R . P A 2
H16D H 0.7273 0.9200 -0.2789 0.114 Uiso 0.524(8) 1 calc R . P A 2
C17 C 0.656(3) 0.804(2) -0.3047(19) 0.082(7) Uani 0.476(8) 1 d D . P A 1
H17A H 0.6737 0.8930 -0.3034 0.099 Uiso 0.476(8) 1 calc R . P A 1
H17B H 0.7352 0.8009 -0.2524 0.099 Uiso 0.476(8) 1 calc R . P A 1
C17A C 0.638(3) 0.7321(17) -0.2955(17) 0.082(7) Uani 0.524(8) 1 d D . P A 2
H17C H 0.5454 0.6824 -0.2912 0.099 Uiso 0.524(8) 1 calc R . P A 2
H17D H 0.7142 0.7053 -0.2616 0.099 Uiso 0.524(8) 1 calc R . P A 2
C18 C 0.6299(13) 0.7088(15) -0.4130(11) 0.113(6) Uani 1 1 d D . . . .
H18A H 0.6113 0.6204 -0.4127 0.136 Uiso 0.476(8) 1 calc R . P A 1
H18B H 0.5474 0.7107 -0.4634 0.136 Uiso 0.476(8) 1 calc R . P A 1
H18C H 0.5853 0.6156 -0.4514 0.136 Uiso 0.524(8) 1 calc R . P A 2
H18D H 0.5640 0.7502 -0.4401 0.136 Uiso 0.524(8) 1 calc R . P A 2
N1 N 1.2372(12) 1.2467(9) 0.4373(9) 0.081(3) Uani 1 1 d . . . . .
N2 N 1.0165(11) 1.2117(7) 0.4397(8) 0.064(3) Uani 1 1 d . . . . .
N3 N 0.6337(10) 0.7995(8) 0.0528(8) 0.070(3) Uani 1 1 d . . . . .
N4 N 0.582(3) 0.831(2) -0.090(3) 0.070(6) Uani 0.476(8) 1 d D . P A 1
N4A N 0.660(2) 0.881(2) -0.072(2) 0.070(6) Uani 0.524(8) 1 d D . P A 2

loop_
_atom_site_aniso_label
_atom_site_aniso_U_11
_atom_site_aniso_U_22
_atom_site_aniso_U_33
_atom_site_aniso_U_23
_atom_site_aniso_U_13
_atom_site_aniso_U_12
Bi1 0.0539(2) 0.0492(2) 0.0379(3) 0.00958(18) 0.00941(19) 0.01027(18)
I1 0.0634(4) 0.0504(4) 0.0964(8) 0.0057(4) 0.0126(5) 0.0109(4)
I2 0.0761(5) 0.0944(5) 0.0545(6) 0.0278(5) -0.0090(4) 0.0081(4)
I3 0.0464(3) 0.0621(4) 0.0458(5) 0.0129(3) 0.0074(3) 0.0127(3)
I4 0.0792(5) 0.0502(4) 0.0658(6) 0.0184(4) 0.0099(4) 0.0110(4)
I5 0.1026(6) 0.0893(6) 0.0920(8) 0.0135(5) 0.0617(6) 0.0181(5)
C1 0.155(15) 0.084(10) 0.070(12) 0.021(8) -0.016(12) 0.057(11)
C2 0.182(16) 0.075(9) 0.057(10) 0.034(8) 0.022(12) 0.038(11)
C3 0.062(6) 0.067(7) 0.047(8) 0.020(6) 0.007(6) 0.025(6)
C4 0.105(10) 0.067(7) 0.137(14) 0.046(8) 0.074(10) 0.044(7)
C5 0.071(7) 0.050(6) 0.089(10) 0.034(6) 0.041(7) 0.030(6)
C6 0.070(7) 0.062(7) 0.098(11) 0.042(7) 0.055(7) 0.029(6)
C7 0.051(6) 0.057(6) 0.071(9) 0.035(6) 0.016(6) 0.020(5)
C8 0.050(6) 0.089(8) 0.064(9) 0.038(7) 0.011(6) 0.012(6)
C9 0.059(7) 0.117(10) 0.070(10) 0.054(9) 0.037(7) 0.034(8)
C10 0.069(7) 0.079(8) 0.077(10) 0.038(7) 0.036(7) 0.034(7)
C11 0.056(6) 0.074(7) 0.079(10) 0.042(7) 0.022(6) 0.025(6)
C12 0.115(19) 0.060(10) 0.035(11) 0.009(9) 0.023(12) 0.030(13)
C12A 0.115(19) 0.060(10) 0.035(11) 0.009(9) 0.023(12) 0.030(13)
C13 0.069(12) 0.078(12) 0.040(16) 0.020(12) 0.003(10) 0.019(11)
C13A 0.069(12) 0.078(12) 0.040(16) 0.020(12) 0.003(10) 0.019(11)
C14 0.078(15) 0.050(9) 0.044(17) 0.004(10) -0.004(10) -0.010(10)
C14A 0.078(15) 0.050(9) 0.044(17) 0.004(10) -0.004(10) -0.010(10)
C15 0.094(9) 0.092(8) 0.097(7) 0.042(7) 0.036(7) 0.017(7)
C15A 0.094(9) 0.092(8) 0.097(7) 0.042(7) 0.036(7) 0.017(7)
C16 0.100(9) 0.092(8) 0.098(7) 0.035(7) 0.033(7) 0.036(7)
C16A 0.100(9) 0.092(8) 0.098(7) 0.035(7) 0.033(7) 0.036(7)
C17 0.067(10) 0.034(11) 0.119(18) -0.007(13) 0.050(11) -0.006(11)
C17A 0.067(10) 0.034(11) 0.119(18) -0.007(13) 0.050(11) -0.006(11)
C18 0.057(8) 0.160(13) 0.075(12) -0.012(10) -0.009(8) 0.043(9)
N1 0.084(7) 0.080(7) 0.063(8) 0.009(6) -0.008(6) 0.043(6)
N2 0.090(7) 0.045(5) 0.055(7) 0.012(5) 0.029(6) 0.020(5)
N3 0.068(6) 0.059(5) 0.064(8) 0.020(5) 0.017(6) -0.006(5)
N4 0.081(18) 0.064(15) 0.079(14) 0.041(13) 0.044(16) 0.013(12)
N4A 0.081(18) 0.064(15) 0.079(14) 0.041(13) 0.044(16) 0.013(12)

loop_
_atom_type_symbol
_atom_type_description
_atom_type_scat_dispersion_real
_atom_type_scat_dispersion_imag
_atom_type_scat_source
C C 0.0033 0.0016 'International Tables Vol C Tables 4.2.6.8 and 6.1.1.4'
H H 0.0000 0.0000 'International Tables Vol C Tables 4.2.6.8 and 6.1.1.4'
Bi Bi -4.1077 10.2566 'International Tables Vol C Tables 4.2.6.8 and 6.1.1.4'
I I -0.4742 1.8119 'International Tables Vol C Tables 4.2.6.8 and 6.1.1.4'
N N 0.0061 0.0033 'International Tables Vol C Tables 4.2.6.8 and 6.1.1.4'

loop_
_geom_angle_atom_site_label_1
_geom_angle_atom_site_label_2
_geom_angle_atom_site_label_3
_geom_angle
_geom_angle_site_symmetry_1
_geom_angle_site_symmetry_3
I1 Bi1 I3 94.84(2) . .
I1 Bi1 I3 89.78(2) . 2_565
I1 Bi1 I4 177.11(3) . .
I2 Bi1 I1 86.55(3) . .
I2 Bi1 I3 85.68(2) . .
I2 Bi1 I3 169.27(3) . 2_565
I2 Bi1 I4 92.37(2) . .
I3 Bi1 I3 84.58(2) 2_565 .
I4 Bi1 I3 87.75(2) . .
I4 Bi1 I3 91.74(2) . 2_565
I5 Bi1 I1 90.70(3) . .
I5 Bi1 I2 96.70(3) . .
I5 Bi1 I3 174.09(2) . .
I5 Bi1 I3 93.43(3) . 2_565
I5 Bi1 I4 86.75(3) . .
Bi1 I3 Bi1 95.42(2) 2_565 .
C2 C1 H1 126.1 . .
N1 C1 H1 126.1 . .
N1 C1 C2 107.8(15) . .
C1 C2 H2 126.9 . .
C1 C2 N2 106.3(15) . .
N2 C2 H2 126.9 . .
N1 C3 H3 125.7 . .
N2 C3 H3 125.7 . .
N2 C3 N1 108.7(11) . .
H4A C4 H4B 107.7 . .
C5 C4 H4A 108.8 . .
C5 C4 H4B 108.8 . .
N2 C4 H4A 108.8 . .
N2 C4 H4B 108.8 . .
N2 C4 C5 114.0(8) . .
C6 C5 C4 121.4(10) . .
C6 C5 C10 120.1(10) . .
C10 C5 C4 118.5(11) . .
C5 C6 H6 119.6 . .
C7 C6 C5 120.9(10) . .
C7 C6 H6 119.6 . .
C6 C7 C8 119.1(11) . .
C6 C7 C11 122.0(10) . .
C8 C7 C11 118.8(10) . .
C7 C8 H8 120.2 . .
C7 C8 C9 119.6(11) . .
C9 C8 H8 120.2 . .
C8 C9 H9 119.4 . .
C10 C9 C8 121.2(11) . .
C10 C9 H9 119.4 . .
C5 C10 H10 120.5 . .
C9 C10 C5 119.1(12) . .
C9 C10 H10 120.5 . .
C7 C11 H11A 109.2 . .
C7 C11 H11B 109.2 . .
H11A C11 H11B 107.9 . .
N3 C11 C7 112.2(8) . .
N3 C11 H11A 109.2 . .
N3 C11 H11B 109.2 . .
C13 C12 H12 129.3 . .
N4 C12 H12 129.3 . .
N4 C12 C13 101(2) . .
C13A C12A H12A 123.8 . .
C13A C12A N4A 112(2) . .
N4A C12A H12A 123.8 . .
C12 C13 H13 125.2 . .
C12 C13 N3 110(2) . .
N3 C13 H13 125.2 . .
C12A C13A H13A 128.6 . .
C12A C13A N3 103(2) . .
N3 C13A H13A 128.6 . .
N3 C14 H14 127.5 . .
N3 C14 N4 105(2) . .
N4 C14 H14 127.5 . .
N3 C14A H14A 123.6 . .
N3 C14A N4A 113(3) . .
N4A C14A H14A 123.6 . .
H15A C15 H15B 107.2 . .
C16 C15 H15A 108.0 . .
C16 C15 H15B 108.0 . .
N4 C15 H15A 108.0 . .
N4 C15 H15B 108.0 . .
N4 C15 C16 117(2) . .
H15C C15A H15D 108.1 . .
C16A C15A H15C 109.5 . .
C16A C15A H15D 109.5 . .
N4A C15A H15C 109.5 . .
N4A C15A H15D 109.5 . .
N4A C15A C16A 111(2) . .
C15 C16 H16A 109.7 . .
C15 C16 H16B 109.7 . .
C15 C16 C17 110(2) . .
H16A C16 H16B 108.2 . .
C17 C16 H16A 109.7 . .
C17 C16 H16B 109.7 . .
C15A C16A H16C 108.0 . .
C15A C16A H16D 108.0 . .
H16C C16A H16D 107.2 . .
C17A C16A C15A 117(2) . .
C17A C16A H16C 108.0 . .
C17A C16A H16D 108.0 . .
C16 C17 H17A 112.1 . .
C16 C17 H17B 112.1 . .
H17A C17 H17B 109.7 . .
C18 C17 C16 98.3(18) . .
C18 C17 H17A 112.1 . .
C18 C17 H17B 112.1 . .
C16A C17A H17C 110.4 . .
C16A C17A H17D 110.4 . .
C16A C17A C18 106.4(17) . .
H17C C17A H17D 108.6 . .
C18 C17A H17C 110.4 . .
C18 C17A H17D 110.4 . .
C17 C18 H18A 110.8 . .
C17 C18 H18B 110.8 . .
C17A C18 H18C 107.5 . .
C17A C18 H18D 107.5 . .
H18A C18 H18B 108.8 . .
H18C C18 H18D 107.0 . .
N1 C18 C17 104.9(13) 2_775 .
N1 C18 C17A 119.1(13) 2_775 .
N1 C18 H18A 110.8 2_775 .
N1 C18 H18B 110.8 2_775 .
N1 C18 H18C 107.5 2_775 .
N1 C18 H18D 107.5 2_775 .
C1 N1 C18 124.8(13) . 2_775
C3 N1 C1 109.5(13) . .
C3 N1 C18 125.7(13) . 2_775
C2 N2 C4 128.0(13) . .
C3 N2 C2 107.7(12) . .
C3 N2 C4 124.2(10) . .
C11 N3 C13A 114.9(13) . .
C13 N3 C11 117.4(13) . .
C14 N3 C11 133.0(15) . .
C14 N3 C13 108.7(18) . .
C14A N3 C11 136.3(14) . .
C14A N3 C13A 107.0(19) . .
C12 N4 C15 121(3) . .
C14 N4 C12 115(3) . .
C14 N4 C15 124(2) . .
C12A N4A C15A 137(2) . .
C14A N4A C12A 104(3) . .
C14A N4A C15A 118(3) . .

loop_
_geom_bond_atom_site_label_1
_geom_bond_atom_site_label_2
_geom_bond_distance
_geom_bond_site_symmetry_2
Bi1 I1 3.0727(8) .
Bi1 I2 3.0328(9) .
Bi1 I3 3.3039(9) .
Bi1 I3 3.1358(8) 2_565
Bi1 I4 3.0889(7) .
Bi1 I5 2.9404(10) .
I3 Bi1 3.1358(8) 2_565
C1 H1 0.9300 .
C1 C2 1.34(2) .
C1 N1 1.335(19) .
C2 H2 0.9300 .
C2 N2 1.393(16) .
C3 H3 0.9300 .
C3 N1 1.322(12) .
C3 N2 1.315(13) .
C4 H4A 0.9700 .
C4 H4B 0.9700 .
C4 C5 1.508(14) .
C4 N2 1.469(13) .
C5 C6 1.373(14) .
C5 C10 1.381(14) .
C6 H6 0.9300 .
C6 C7 1.370(13) .
C7 C8 1.372(14) .
C7 C11 1.519(15) .
C8 H8 0.9300 .
C8 C9 1.390(15) .
C9 H9 0.9300 .
C9 C10 1.352(14) .
C10 H10 0.9300 .
C11 H11A 0.9700 .
C11 H11B 0.9700 .
C11 N3 1.472(14) .
C12 H12 0.9300 .
C12 C13 1.377(19) .
C12 N4 1.363(18) .
C12A H12A 0.9300 .
C12A C13A 1.35(4) .
C12A N4A 1.400(18) .
C13 H13 0.9300 .
C13 N3 1.38(4) .
C13A H13A 0.9300 .
C13A N3 1.48(3) .
C14 H14 0.9300 .
C14 N3 1.32(3) .
C14 N4 1.34(4) .
C14A H14A 0.9300 .
C14A N3 1.31(4) .
C14A N4A 1.352(18) .
C15 H15A 0.9700 .
C15 H15B 0.9700 .
C15 C16 1.52(4) .
C15 N4 1.51(4) .
C15A H15C 0.9700 .
C15A H15D 0.9700 .
C15A C16A 1.526(18) .
C15A N4A 1.43(3) .
C16 H16A 0.9700 .
C16 H16B 0.9700 .
C16 C17 1.526(18) .
C16A H16C 0.9700 .
C16A H16D 0.9700 .
C16A C17A 1.483(16) .
C17 H17A 0.9700 .
C17 H17B 0.9700 .
C17 C18 1.520(17) .
C17A H17C 0.9700 .
C17A H17D 0.9700 .
C17A C18 1.576(17) .
C18 H18A 0.9700 .
C18 H18B 0.9700 .
C18 H18C 0.9700 .
C18 H18D 0.9700 .
C18 N1 1.441(16) 2_775
N1 C18 1.441(16) 2_775

loop_
_geom_torsion_atom_site_label_1
_geom_torsion_atom_site_label_2
_geom_torsion_atom_site_label_3
_geom_torsion_atom_site_label_4
_geom_torsion
_geom_torsion_site_symmetry_4
C1 C2 N2 C3 -2.9(15) .
C1 C2 N2 C4 -179.3(12) .
C2 C1 N1 C3 -2.0(17) .
C2 C1 N1 C18 177.4(12) 2_775
C4 C5 C6 C7 -176.7(10) .
C4 C5 C10 C9 175.3(10) .
C5 C4 N2 C2 -64.0(17) .
C5 C4 N2 C3 120.2(12) .
C5 C6 C7 C8 2.9(16) .
C5 C6 C7 C11 179.9(10) .
C6 C5 C10 C9 -1.7(17) .
C6 C7 C8 C9 -4.6(16) .
C6 C7 C11 N3 -65.7(13) .
C7 C8 C9 C10 3.2(17) .
C7 C11 N3 C13 96(3) .
C7 C11 N3 C13A -62.0(14) .
C7 C11 N3 C14 -96(2) .
C7 C11 N3 C14A 100(3) .
C8 C7 C11 N3 111.3(11) .
C8 C9 C10 C5 0.0(17) .
C10 C5 C6 C7 0.2(17) .
C11 C7 C8 C9 178.3(9) .
C12 C13 N3 C11 178(2) .
C12 C13 N3 C14 7(4) .
C12A C13A N3 C11 175.4(14) .
C12A C13A N3 C14A 8(3) .
C13 C12 N4 C14 -2(4) .
C13 C12 N4 C15 -177(3) .
C13A C12A N4A C14A 1(3) .
C13A C12A N4A C15A -171(3) .
C15 C16 C17 C18 -174(2) .
C15A C16A C17A C18 -153(2) .
C16 C15 N4 C12 66(3) .
C16 C15 N4 C14 -109(3) .
C16 C17 C18 N1 179.0(18) 2_775
C16A C15A N4A C12A -54(4) .
C16A C15A N4A C14A 134(3) .
C16A C17A C18 N1 72(2) 2_775
N1 C1 C2 N2 3.0(17) .
N1 C3 N2 C2 1.7(12) .
N1 C3 N2 C4 178.2(9) .
N2 C3 N1 C1 0.1(14) .
N2 C3 N1 C18 -179.3(11) 2_775
N2 C4 C5 C6 -48.9(17) .
N2 C4 C5 C10 134.1(11) .
N3 C14 N4 C12 7(3) .
N3 C14 N4 C15 -179(2) .
N3 C14A N4A C12A 4(4) .
N3 C14A N4A C15A 178(2) .
N4 C12 C13 N3 -3(4) .
N4 C14 N3 C11 -177.0(16) .
N4 C14 N3 C13 -8(3) .
N4 C15 C16 C17 -74(3) .
N4A C12A C13A N3 -6(3) .
N4A C14A N3 C11 -171.1(17) .
N4A C14A N3 C13A -8(4) .
N4A C15A C16A C17A -64(3) .
